data_4025065
loop_
_publ_author_name
'J. S. Yadav'
'Sk. Samad Hossain'
'Madasu Madhu'
'Debendra K. Mohapatra'

_publ_section_title
;
Formal Total Synthesis of (-)-Saliniketals
;
_journal_name_full 'Journal of Organic Chemistry'
_journal_page_first 8822
_journal_page_last 8825
_journal_paper_doi 10.1021/jo901913h
_journal_volume 74
_journal_year 2009
_chemical_absolute_configuration rm
_chemical_formula_moiety 'C28 H42 O6'
_chemical_formula_sum 'C28 H42 O6'
_chemical_formula_weight 474.62
_chemical_name_systematic
; 
 ? 
;
_space_group_IT_number 4
_symmetry_cell_setting monoclinic
_symmetry_space_group_name_Hall 'P 2yb'
_symmetry_space_group_name_H-M 'P 1 21 1'
_atom_sites_solution_hydrogens geom
_atom_sites_solution_primary direct
_atom_sites_solution_secondary difmap
_audit_creation_method SHELXL-97
_cell_angle_alpha 90.00
_cell_angle_beta 93.652(1)
_cell_angle_gamma 90.00
_cell_formula_units_Z 2
_cell_length_a 9.6195(6)
_cell_length_b 9.2017(6)
_cell_length_c 15.6271(10)
_cell_measurement_reflns_used 8008
_cell_measurement_temperature 294(2)
_cell_measurement_theta_max 27.27
_cell_measurement_theta_min 2.24
_cell_volume 1380.44(15)
_computing_cell_refinement 'SAINT (Bruker, 2001)'
_computing_data_collection 'SMART (Bruker, 2001)'
_computing_data_reduction SAINT
_computing_molecular_graphics 'SHELXTL/PC (Sheldrick, 1990)'
_computing_publication_material SHELXL97
_computing_structure_refinement 'SHELXL-97 (Sheldrick, 1997)'
_computing_structure_solution 'SHELXS-97 (Sheldrick, 1997)'
_diffrn_ambient_temperature 294(2)
_diffrn_measured_fraction_theta_full 0.999
_diffrn_measured_fraction_theta_max 0.999
_diffrn_measurement_device 'Bruker SMART APEX CCD area-detector'
_diffrn_measurement_device_type 'CCD Area Detector'
_diffrn_measurement_method '\w scan'
_diffrn_radiation_monochromator graphite
_diffrn_radiation_source 'fine-focus sealed tube'
_diffrn_radiation_type MoK\a
_diffrn_radiation_wavelength 0.71073
_diffrn_reflns_av_R_equivalents 0.0189
_diffrn_reflns_av_sigmaI/netI 0.0155
_diffrn_reflns_limit_h_max 11
_diffrn_reflns_limit_h_min -11
_diffrn_reflns_limit_k_max 10
_diffrn_reflns_limit_k_min -10
_diffrn_reflns_limit_l_max 18
_diffrn_reflns_limit_l_min -18
_diffrn_reflns_number 13335
_diffrn_reflns_theta_full 25.00
_diffrn_reflns_theta_max 25.00
_diffrn_reflns_theta_min 2.12
_diffrn_standards_number 0
_exptl_absorpt_coefficient_mu 0.079
_exptl_absorpt_correction_type none
_exptl_crystal_colour colorless
_exptl_crystal_density_diffrn 1.142
_exptl_crystal_density_method 'not measured'
_exptl_crystal_description block
_exptl_crystal_F_000 516
_exptl_crystal_size_max 0.22
_exptl_crystal_size_mid 0.17
_exptl_crystal_size_min 0.12
_refine_diff_density_max 0.115
_refine_diff_density_min -0.117
_refine_diff_density_rms 0.028
_refine_ls_extinction_method none
_refine_ls_goodness_of_fit_ref 1.033
_refine_ls_hydrogen_treatment constr
_refine_ls_matrix_type full
_refine_ls_number_parameters 316
_refine_ls_number_reflns 2599
_refine_ls_number_restraints 1
_refine_ls_restrained_S_all 1.033
_refine_ls_R_factor_all 0.0341
_refine_ls_R_factor_gt 0.0326
_refine_ls_shift/su_max 0.001
_refine_ls_shift/su_mean 0.000
_refine_ls_structure_factor_coef Fsqd
_refine_ls_weighting_details 'calc w=1/[\s^2^(Fo^2^)+(0.0552P)^2^+0.1008P] where P=(Fo^2^+2Fc^2^)/3'
_refine_ls_weighting_scheme calc
_refine_ls_wR_factor_gt 0.0869
_refine_ls_wR_factor_ref 0.0885
_reflns_number_gt 2484
_reflns_number_total 2599
_reflns_threshold_expression I>2\s(I)
_cod_data_source_file jo901913h_si_002.cif
_cod_data_source_block ae82m
_cod_depositor_comments
;
The following automatic conversions were performed:
'_symmetry_cell_setting' value 'Monoclinic' changed to 'monoclinic'
according to '/home/saulius/struct/CIF-dictionaries/cif_core.dic'
dictionary named 'cif_core.dic' version 2.4.1 from 2010-06-29.

Automatic conversion script
Id: cif_fix_enum 1527 2010-12-29 10:47:43Z saulius 
;
_cod_original_sg_symbol_H-M 'P 21'
_cod_database_code 4025065

loop_
_symmetry_equiv_pos_as_xyz
'x, y, z'
'-x, y+1/2, -z'

loop_
_atom_site_label
_atom_site_type_symbol
_atom_site_fract_x
_atom_site_fract_y
_atom_site_fract_z
_atom_site_U_iso_or_equiv
_atom_site_adp_type
_atom_site_occupancy
_atom_site_symmetry_multiplicity
_atom_site_calc_flag
_atom_site_refinement_flags
_atom_site_disorder_assembly
_atom_site_disorder_group
C1 C -0.2796(2) 0.3683(3) 0.38820(13) 0.0638(5) Uani 1 1 d . . .
C2 C -0.2770(3) 0.3384(3) 0.30148(14) 0.0730(6) Uani 1 1 d . . .
C3 C -0.4050(3) 0.3394(4) 0.25408(17) 0.0959(9) Uani 1 1 d . . .
H3 H -0.4084 0.3191 0.1957 0.115 Uiso 1 1 calc R . .
C4 C -0.5255(3) 0.3700(5) 0.2924(2) 0.1078(12) Uani 1 1 d . . .
H4 H -0.6096 0.3713 0.2595 0.129 Uiso 1 1 calc R . .
C5 C -0.5241(3) 0.3984(5) 0.3777(2) 0.0995(10) Uani 1 1 d . . .
H5 H -0.6072 0.4187 0.4025 0.119 Uiso 1 1 calc R . .
C6 C -0.3995(2) 0.3976(4) 0.42873(16) 0.0776(7) Uani 1 1 d . . .
C7 C -0.1037(2) 0.2719(2) 0.48657(11) 0.0562(5) Uani 1 1 d . . .
C8 C 0.04222(19) 0.3020(2) 0.52311(12) 0.0563(5) Uani 1 1 d . . .
H8 H 0.0605 0.4066 0.5201 0.068 Uiso 1 1 calc R . .
C9 C 0.05377(19) 0.2542(2) 0.61640(11) 0.0521(4) Uani 1 1 d . . .
H9 H 0.0304 0.1508 0.6194 0.062 Uiso 1 1 calc R . .
C10 C 0.19427(19) 0.2803(2) 0.66645(12) 0.0554(5) Uani 1 1 d . . .
H10 H 0.2576 0.1999 0.6556 0.067 Uiso 1 1 calc R . .
C11 C 0.16520(18) 0.2825(2) 0.76268(12) 0.0533(4) Uani 1 1 d . . .
H11 H 0.1534 0.3839 0.7800 0.064 Uiso 1 1 calc R . .
C12 C -0.08270(19) 0.2746(3) 0.73680(12) 0.0609(5) Uani 1 1 d . . .
C13 C -0.1310(3) 0.3992(4) 0.79052(15) 0.0870(8) Uani 1 1 d . . .
H13A H -0.2098 0.4456 0.7612 0.131 Uiso 1 1 calc R . .
H13B H -0.0568 0.4684 0.7996 0.131 Uiso 1 1 calc R . .
H13C H -0.1570 0.3629 0.8448 0.131 Uiso 1 1 calc R . .
C14 C -0.1914(2) 0.1565(4) 0.72381(15) 0.0814(7) Uani 1 1 d . . .
H14A H -0.1595 0.0846 0.6851 0.122 Uiso 1 1 calc R . .
H14B H -0.2770 0.1981 0.7002 0.122 Uiso 1 1 calc R . .
H14C H -0.2068 0.1118 0.7779 0.122 Uiso 1 1 calc R . .
C15 C 0.27510(19) 0.2125(3) 0.82512(12) 0.0595(5) Uani 1 1 d . . .
H15 H 0.2667 0.1070 0.8180 0.071 Uiso 1 1 calc R . .
C16 C 0.2405(2) 0.2479(3) 0.91710(12) 0.0567(5) Uani 1 1 d . . .
H16 H 0.1443 0.2174 0.9241 0.068 Uiso 1 1 calc R . .
C17 C 0.2315(2) 0.4567(3) 1.00987(14) 0.0694(6) Uani 1 1 d . . .
C18 C 0.3065(2) 0.2514(3) 1.07281(15) 0.0751(7) Uani 1 1 d . . .
H18 H 0.3627 0.2066 1.1202 0.090 Uiso 1 1 calc R . .
C19 C 0.3335(2) 0.1766(3) 0.98855(14) 0.0674(6) Uani 1 1 d . . .
H19 H 0.4305 0.1962 0.9765 0.081 Uiso 1 1 calc R . .
C20 C 0.1527(3) 0.2558(4) 1.09332(15) 0.0842(8) Uani 1 1 d . . .
H20A H 0.1027 0.1715 1.0703 0.101 Uiso 1 1 calc R . .
H20B H 0.1429 0.2610 1.1546 0.101 Uiso 1 1 calc R . .
C21 C 0.1015(2) 0.3954(4) 1.04841(15) 0.0783(7) Uani 1 1 d . . .
H21A H 0.0653 0.4631 1.0890 0.094 Uiso 1 1 calc R . .
H21B H 0.0292 0.3745 1.0040 0.094 Uiso 1 1 calc R . .
C22 C 0.2419(4) 0.6189(3) 1.0039(2) 0.0906(8) Uani 1 1 d . . .
H22A H 0.1632 0.6558 0.9697 0.136 Uiso 1 1 calc R . .
H22B H 0.3261 0.6446 0.9777 0.136 Uiso 1 1 calc R . .
H22C H 0.2430 0.6602 1.0603 0.136 Uiso 1 1 calc R . .
C23 C 0.3153(3) 0.0126(3) 0.99120(18) 0.0866(8) Uani 1 1 d . . .
H23A H 0.2182 -0.0103 0.9932 0.130 Uiso 1 1 calc R . .
H23B H 0.3655 -0.0256 1.0413 0.130 Uiso 1 1 calc R . .
H23C H 0.3507 -0.0297 0.9408 0.130 Uiso 1 1 calc R . .
C24 C 0.4254(2) 0.2536(4) 0.80807(15) 0.0820(8) Uani 1 1 d . . .
H24A H 0.4887 0.1985 0.8453 0.123 Uiso 1 1 calc R . .
H24B H 0.4393 0.3554 0.8188 0.123 Uiso 1 1 calc R . .
H24C H 0.4421 0.2325 0.7494 0.123 Uiso 1 1 calc R . .
C25 C 0.2622(3) 0.4234(3) 0.64288(15) 0.0734(6) Uani 1 1 d . . .
H25A H 0.1968 0.5014 0.6477 0.110 Uiso 1 1 calc R . .
H25B H 0.2899 0.4182 0.5850 0.110 Uiso 1 1 calc R . .
H25C H 0.3426 0.4407 0.6811 0.110 Uiso 1 1 calc R . .
C26 C 0.1430(3) 0.2212(3) 0.46789(14) 0.0764(7) Uani 1 1 d . . .
H26A H 0.1352 0.2592 0.4106 0.115 Uiso 1 1 calc R . .
H26B H 0.1204 0.1195 0.4667 0.115 Uiso 1 1 calc R . .
H26C H 0.2367 0.2341 0.4917 0.115 Uiso 1 1 calc R . .
C27 C -0.3987(3) 0.4246(5) 0.52399(19) 0.1030(10) Uani 1 1 d . . .
H27A H -0.3052 0.4444 0.5461 0.155 Uiso 1 1 calc R . .
H27B H -0.4332 0.3401 0.5518 0.155 Uiso 1 1 calc R . .
H27C H -0.4570 0.5064 0.5346 0.155 Uiso 1 1 calc R . .
C28 C -0.1437(3) 0.3094(4) 0.26001(16) 0.0891(8) Uani 1 1 d . . .
H28A H -0.1632 0.2937 0.1997 0.134 Uiso 1 1 calc R . .
H28B H -0.0999 0.2245 0.2852 0.134 Uiso 1 1 calc R . .
H28C H -0.0826 0.3913 0.2685 0.134 Uiso 1 1 calc R . .
O1 O -0.14840(14) 0.38172(18) 0.43361(9) 0.0625(4) Uani 1 1 d . . .
O2 O -0.17186(18) 0.16655(19) 0.49863(10) 0.0736(4) Uani 1 1 d . . .
O3 O -0.04990(13) 0.33665(17) 0.65710(8) 0.0564(3) Uani 1 1 d . . .
O4 O 0.03799(13) 0.20600(17) 0.77601(8) 0.0590(4) Uani 1 1 d . . .
O5 O 0.24654(15) 0.40346(19) 0.92545(9) 0.0621(4) Uani 1 1 d . . .
O6 O 0.34167(16) 0.4022(2) 1.06546(10) 0.0794(5) Uani 1 1 d . . .

loop_
_atom_site_aniso_label
_atom_site_aniso_U_11
_atom_site_aniso_U_22
_atom_site_aniso_U_33
_atom_site_aniso_U_23
_atom_site_aniso_U_13
_atom_site_aniso_U_12
C1 0.0582(11) 0.0683(14) 0.0636(11) 0.0111(10) -0.0071(9) -0.0131(10)
C2 0.0811(14) 0.0763(14) 0.0600(12) 0.0102(12) -0.0073(10) -0.0117(13)
C3 0.098(2) 0.118(2) 0.0684(14) 0.0108(16) -0.0204(13) -0.0209(19)
C4 0.0771(17) 0.143(3) 0.099(2) 0.023(2) -0.0289(15) -0.021(2)
C5 0.0575(13) 0.126(3) 0.114(2) 0.021(2) -0.0029(13) -0.0139(17)
C6 0.0631(12) 0.0927(17) 0.0766(14) 0.0114(14) 0.0023(10) -0.0156(13)
C7 0.0654(11) 0.0632(12) 0.0400(9) -0.0054(9) 0.0030(8) -0.0049(10)
C8 0.0571(10) 0.0636(13) 0.0481(10) -0.0013(9) 0.0018(8) -0.0031(9)
C9 0.0530(10) 0.0553(11) 0.0479(9) -0.0023(8) 0.0034(8) 0.0017(8)
C10 0.0500(9) 0.0656(12) 0.0508(9) 0.0012(9) 0.0036(8) 0.0026(9)
C11 0.0487(9) 0.0614(12) 0.0495(9) -0.0032(9) 0.0004(7) -0.0004(9)
C12 0.0478(10) 0.0884(15) 0.0464(9) -0.0022(10) 0.0018(8) 0.0027(10)
C13 0.0762(14) 0.122(2) 0.0635(13) -0.0125(15) 0.0085(11) 0.0245(16)
C14 0.0562(12) 0.120(2) 0.0671(13) 0.0119(15) -0.0009(10) -0.0187(14)
C15 0.0509(10) 0.0715(13) 0.0555(10) -0.0005(10) -0.0011(8) 0.0046(10)
C16 0.0457(9) 0.0713(14) 0.0523(10) 0.0034(10) -0.0041(8) -0.0026(9)
C17 0.0649(12) 0.0845(16) 0.0569(12) -0.0108(11) -0.0099(10) -0.0069(12)
C18 0.0677(13) 0.0999(19) 0.0554(11) 0.0117(13) -0.0139(10) -0.0033(13)
C19 0.0498(10) 0.0904(17) 0.0608(12) 0.0101(11) -0.0055(9) 0.0000(11)
C20 0.0784(15) 0.116(2) 0.0592(12) 0.0067(14) 0.0090(11) -0.0060(16)
C21 0.0665(13) 0.106(2) 0.0626(12) -0.0108(14) 0.0023(10) 0.0005(14)
C22 0.099(2) 0.0859(19) 0.0855(18) -0.0205(15) -0.0069(15) -0.0084(15)
C23 0.0852(17) 0.0906(19) 0.0831(17) 0.0225(14) -0.0019(14) 0.0096(14)
C24 0.0509(10) 0.131(2) 0.0640(12) 0.0063(15) 0.0009(9) 0.0081(14)
C25 0.0639(12) 0.0900(17) 0.0653(13) 0.0098(12) -0.0042(10) -0.0168(12)
C26 0.0754(14) 0.0964(18) 0.0592(12) -0.0037(12) 0.0188(10) -0.0016(14)
C27 0.0737(15) 0.146(3) 0.0924(18) -0.009(2) 0.0259(14) -0.0140(19)
C28 0.0987(18) 0.106(2) 0.0625(13) 0.0011(14) 0.0046(12) -0.0040(17)
O1 0.0577(7) 0.0730(10) 0.0560(7) 0.0077(7) -0.0025(6) -0.0106(7)
O2 0.0852(10) 0.0675(10) 0.0659(9) 0.0023(8) -0.0116(7) -0.0216(9)
O3 0.0526(6) 0.0686(8) 0.0477(6) -0.0023(6) 0.0011(5) 0.0060(6)
O4 0.0493(7) 0.0772(9) 0.0500(7) 0.0051(7) -0.0006(5) -0.0043(7)
O5 0.0611(8) 0.0707(9) 0.0536(7) -0.0008(7) -0.0046(6) -0.0051(7)
O6 0.0677(9) 0.1045(13) 0.0632(9) -0.0060(9) -0.0184(7) -0.0130(10)

loop_
_atom_type_symbol
_atom_type_description
_atom_type_scat_dispersion_real
_atom_type_scat_dispersion_imag
_atom_type_scat_source
C C 0.0033 0.0000 'International Tables Vol C Tables 4.2.6.8 and 6.1.1.4'
H H 0.0000 0.0000 'International Tables Vol C Tables 4.2.6.8 and 6.1.1.4'
O O 0.0106 0.0000 'International Tables Vol C Tables 4.2.6.8 and 6.1.1.4'

loop_
_geom_angle_atom_site_label_1
_geom_angle_atom_site_label_2
_geom_angle_atom_site_label_3
_geom_angle
_geom_angle_site_symmetry_1
_geom_angle_site_symmetry_3
_geom_angle_publ_flag
C6 C1 C2 123.8(2) . . ?
C6 C1 O1 119.96(19) . . ?
C2 C1 O1 115.94(19) . . ?
C1 C2 C3 116.6(2) . . ?
C1 C2 C28 121.9(2) . . ?
C3 C2 C28 121.5(2) . . ?
C4 C3 C2 120.9(3) . . ?
C4 C3 H3 119.6 . . ?
C2 C3 H3 119.6 . . ?
C5 C4 C3 120.9(2) . . ?
C5 C4 H4 119.6 . . ?
C3 C4 H4 119.6 . . ?
C4 C5 C6 121.0(3) . . ?
C4 C5 H5 119.5 . . ?
C6 C5 H5 119.5 . . ?
C1 C6 C5 116.9(2) . . ?
C1 C6 C27 122.2(2) . . ?
C5 C6 C27 120.9(3) . . ?
O2 C7 O1 123.07(19) . . ?
O2 C7 C8 126.7(2) . . ?
O1 C7 C8 110.17(17) . . ?
C7 C8 C9 108.64(16) . . ?
C7 C8 C26 107.77(17) . . ?
C9 C8 C26 112.94(18) . . ?
C7 C8 H8 109.1 . . ?
C9 C8 H8 109.1 . . ?
C26 C8 H8 109.1 . . ?
O3 C9 C8 105.19(15) . . ?
O3 C9 C10 107.79(15) . . ?
C8 C9 C10 116.81(16) . . ?
O3 C9 H9 108.9 . . ?
C8 C9 H9 108.9 . . ?
C10 C9 H9 108.9 . . ?
C25 C10 C9 112.86(18) . . ?
C25 C10 C11 109.28(18) . . ?
C9 C10 C11 106.81(14) . . ?
C25 C10 H10 109.3 . . ?
C9 C10 H10 109.3 . . ?
C11 C10 H10 109.3 . . ?
O4 C11 C15 105.09(16) . . ?
O4 C11 C10 110.02(15) . . ?
C15 C11 C10 116.92(16) . . ?
O4 C11 H11 108.2 . . ?
C15 C11 H11 108.2 . . ?
C10 C11 H11 108.2 . . ?
O3 C12 O4 109.51(14) . . ?
O3 C12 C13 105.9(2) . . ?
O4 C12 C13 111.58(17) . . ?
O3 C12 C14 111.14(16) . . ?
O4 C12 C14 106.1(2) . . ?
C13 C12 C14 112.7(2) . . ?
C12 C13 H13A 109.5 . . ?
C12 C13 H13B 109.5 . . ?
H13A C13 H13B 109.5 . . ?
C12 C13 H13C 109.5 . . ?
H13A C13 H13C 109.5 . . ?
H13B C13 H13C 109.5 . . ?
C12 C14 H14A 109.5 . . ?
C12 C14 H14B 109.5 . . ?
H14A C14 H14B 109.5 . . ?
C12 C14 H14C 109.5 . . ?
H14A C14 H14C 109.5 . . ?
H14B C14 H14C 109.5 . . ?
C16 C15 C24 111.98(17) . . ?
C16 C15 C11 109.01(16) . . ?
C24 C15 C11 113.88(19) . . ?
C16 C15 H15 107.2 . . ?
C24 C15 H15 107.2 . . ?
C11 C15 H15 107.2 . . ?
O5 C16 C15 106.67(18) . . ?
O5 C16 C19 109.95(18) . . ?
C15 C16 C19 116.19(18) . . ?
O5 C16 H16 107.9 . . ?
C15 C16 H16 107.9 . . ?
C19 C16 H16 107.9 . . ?
O6 C17 O5 109.26(19) . . ?
O6 C17 C22 109.9(2) . . ?
O5 C17 C22 105.9(2) . . ?
O6 C17 C21 103.1(2) . . ?
O5 C17 C21 111.85(18) . . ?
C22 C17 C21 116.8(3) . . ?
O6 C18 C19 108.3(2) . . ?
O6 C18 C20 103.1(2) . . ?
C19 C18 C20 114.4(2) . . ?
O6 C18 H18 110.3 . . ?
C19 C18 H18 110.3 . . ?
C20 C18 H18 110.3 . . ?
C23 C19 C18 113.5(2) . . ?
C23 C19 C16 112.4(2) . . ?
C18 C19 C16 108.2(2) . . ?
C23 C19 H19 107.5 . . ?
C18 C19 H19 107.5 . . ?
C16 C19 H19 107.5 . . ?
C21 C20 C18 102.3(2) . . ?
C21 C20 H20A 111.3 . . ?
C18 C20 H20A 111.3 . . ?
C21 C20 H20B 111.3 . . ?
C18 C20 H20B 111.3 . . ?
H20A C20 H20B 109.2 . . ?
C20 C21 C17 104.0(2) . . ?
C20 C21 H21A 110.9 . . ?
C17 C21 H21A 110.9 . . ?
C20 C21 H21B 110.9 . . ?
C17 C21 H21B 110.9 . . ?
H21A C21 H21B 109.0 . . ?
C17 C22 H22A 109.5 . . ?
C17 C22 H22B 109.5 . . ?
H22A C22 H22B 109.5 . . ?
C17 C22 H22C 109.5 . . ?
H22A C22 H22C 109.5 . . ?
H22B C22 H22C 109.5 . . ?
C19 C23 H23A 109.5 . . ?
C19 C23 H23B 109.5 . . ?
H23A C23 H23B 109.5 . . ?
C19 C23 H23C 109.5 . . ?
H23A C23 H23C 109.5 . . ?
H23B C23 H23C 109.5 . . ?
C15 C24 H24A 109.5 . . ?
C15 C24 H24B 109.5 . . ?
H24A C24 H24B 109.5 . . ?
C15 C24 H24C 109.5 . . ?
H24A C24 H24C 109.5 . . ?
H24B C24 H24C 109.5 . . ?
C10 C25 H25A 109.5 . . ?
C10 C25 H25B 109.5 . . ?
H25A C25 H25B 109.5 . . ?
C10 C25 H25C 109.5 . . ?
H25A C25 H25C 109.5 . . ?
H25B C25 H25C 109.5 . . ?
C8 C26 H26A 109.5 . . ?
C8 C26 H26B 109.5 . . ?
H26A C26 H26B 109.5 . . ?
C8 C26 H26C 109.5 . . ?
H26A C26 H26C 109.5 . . ?
H26B C26 H26C 109.5 . . ?
C6 C27 H27A 109.5 . . ?
C6 C27 H27B 109.5 . . ?
H27A C27 H27B 109.5 . . ?
C6 C27 H27C 109.5 . . ?
H27A C27 H27C 109.5 . . ?
H27B C27 H27C 109.5 . . ?
C2 C28 H28A 109.5 . . ?
C2 C28 H28B 109.5 . . ?
H28A C28 H28B 109.5 . . ?
C2 C28 H28C 109.5 . . ?
H28A C28 H28C 109.5 . . ?
H28B C28 H28C 109.5 . . ?
C7 O1 C1 118.60(17) . . ?
C12 O3 C9 112.03(15) . . ?
C12 O4 C11 113.46(16) . . ?
C17 O5 C16 114.87(18) . . ?
C17 O6 C18 102.69(18) . . ?

loop_
_geom_bond_atom_site_label_1
_geom_bond_atom_site_label_2
_geom_bond_distance
_geom_bond_site_symmetry_2
_geom_bond_publ_flag
C1 C6 1.378(3) . ?
C1 C2 1.385(3) . ?
C1 O1 1.413(2) . ?
C2 C3 1.397(3) . ?
C2 C28 1.497(4) . ?
C3 C4 1.367(4) . ?
C3 H3 0.9300 . ?
C4 C5 1.358(4) . ?
C4 H4 0.9300 . ?
C5 C6 1.396(4) . ?
C5 H5 0.9300 . ?
C6 C27 1.509(4) . ?
C7 O2 1.192(3) . ?
C7 O1 1.359(3) . ?
C7 C8 1.507(3) . ?
C8 C9 1.520(3) . ?
C8 C26 1.531(3) . ?
C8 H8 0.9800 . ?
C9 O3 1.434(2) . ?
C9 C10 1.537(3) . ?
C9 H9 0.9800 . ?
C10 C25 1.525(3) . ?
C10 C11 1.547(2) . ?
C10 H10 0.9800 . ?
C11 O4 1.439(2) . ?
C11 C15 1.534(3) . ?
C11 H11 0.9800 . ?
C12 O3 1.424(2) . ?
C12 O4 1.425(2) . ?
C12 C13 1.512(4) . ?
C12 C14 1.513(4) . ?
C13 H13A 0.9600 . ?
C13 H13B 0.9600 . ?
C13 H13C 0.9600 . ?
C14 H14A 0.9600 . ?
C14 H14B 0.9600 . ?
C14 H14C 0.9600 . ?
C15 C16 1.531(3) . ?
C15 C24 1.534(3) . ?
C15 H15 0.9800 . ?
C16 O5 1.439(3) . ?
C16 C19 1.533(3) . ?
C16 H16 0.9800 . ?
C17 O6 1.419(3) . ?
C17 O5 1.423(3) . ?
C17 C22 1.500(4) . ?
C17 C21 1.530(3) . ?
C18 O6 1.434(4) . ?
C18 C19 1.523(3) . ?
C18 C20 1.534(4) . ?
C18 H18 0.9800 . ?
C19 C23 1.520(4) . ?
C19 H19 0.9800 . ?
C20 C21 1.530(5) . ?
C20 H20A 0.9700 . ?
C20 H20B 0.9700 . ?
C21 H21A 0.9700 . ?
C21 H21B 0.9700 . ?
C22 H22A 0.9600 . ?
C22 H22B 0.9600 . ?
C22 H22C 0.9600 . ?
C23 H23A 0.9600 . ?
C23 H23B 0.9600 . ?
C23 H23C 0.9600 . ?
C24 H24A 0.9600 . ?
C24 H24B 0.9600 . ?
C24 H24C 0.9600 . ?
C25 H25A 0.9600 . ?
C25 H25B 0.9600 . ?
C25 H25C 0.9600 . ?
C26 H26A 0.9600 . ?
C26 H26B 0.9600 . ?
C26 H26C 0.9600 . ?
C27 H27A 0.9600 . ?
C27 H27B 0.9600 . ?
C27 H27C 0.9600 . ?
C28 H28A 0.9600 . ?
C28 H28B 0.9600 . ?
C28 H28C 0.9600 . ?

loop_
_geom_torsion_atom_site_label_1
_geom_torsion_atom_site_label_2
_geom_torsion_atom_site_label_3
_geom_torsion_atom_site_label_4
_geom_torsion
_geom_torsion_site_symmetry_1
_geom_torsion_site_symmetry_2
_geom_torsion_site_symmetry_3
_geom_torsion_site_symmetry_4
_geom_torsion_publ_flag
C6 C1 C2 C3 0.3(4) . . . . ?
O1 C1 C2 C3 -173.7(3) . . . . ?
C6 C1 C2 C28 179.1(3) . . . . ?
O1 C1 C2 C28 5.1(4) . . . . ?
C1 C2 C3 C4 0.6(5) . . . . ?
C28 C2 C3 C4 -178.2(3) . . . . ?
C2 C3 C4 C5 -0.8(6) . . . . ?
C3 C4 C5 C6 0.1(6) . . . . ?
C2 C1 C6 C5 -0.9(4) . . . . ?
O1 C1 C6 C5 172.9(3) . . . . ?
C2 C1 C6 C27 177.8(3) . . . . ?
O1 C1 C6 C27 -8.4(4) . . . . ?
C4 C5 C6 C1 0.7(5) . . . . ?
C4 C5 C6 C27 -178.1(4) . . . . ?
O2 C7 C8 C9 -41.3(3) . . . . ?
O1 C7 C8 C9 140.90(16) . . . . ?
O2 C7 C8 C26 81.4(3) . . . . ?
O1 C7 C8 C26 -96.4(2) . . . . ?
C7 C8 C9 O3 -58.6(2) . . . . ?
C26 C8 C9 O3 -178.14(18) . . . . ?
C7 C8 C9 C10 -178.11(18) . . . . ?
C26 C8 C9 C10 62.4(2) . . . . ?
O3 C9 C10 C25 -80.3(2) . . . . ?
C8 C9 C10 C25 37.7(3) . . . . ?
O3 C9 C10 C11 39.8(2) . . . . ?
C8 C9 C10 C11 157.85(17) . . . . ?
C25 C10 C11 O4 144.94(18) . . . . ?
C9 C10 C11 O4 22.6(2) . . . . ?
C25 C10 C11 C15 -95.3(2) . . . . ?
C9 C10 C11 C15 142.28(19) . . . . ?
O4 C11 C15 C16 -67.2(2) . . . . ?
C10 C11 C15 C16 170.52(18) . . . . ?
O4 C11 C15 C24 167.0(2) . . . . ?
C10 C11 C15 C24 44.7(3) . . . . ?
C24 C15 C16 O5 65.4(2) . . . . ?
C11 C15 C16 O5 -61.5(2) . . . . ?
C24 C15 C16 C19 -57.6(3) . . . . ?
C11 C15 C16 C19 175.49(19) . . . . ?
O6 C18 C19 C23 173.7(2) . . . . ?
C20 C18 C19 C23 -72.0(3) . . . . ?
O6 C18 C19 C16 -60.8(2) . . . . ?
C20 C18 C19 C16 53.6(3) . . . . ?
O5 C16 C19 C23 171.6(2) . . . . ?
C15 C16 C19 C23 -67.2(3) . . . . ?
O5 C16 C19 C18 45.4(2) . . . . ?
C15 C16 C19 C18 166.64(19) . . . . ?
O6 C18 C20 C21 29.8(2) . . . . ?
C19 C18 C20 C21 -87.6(3) . . . . ?
C18 C20 C21 C17 -1.6(2) . . . . ?
O6 C17 C21 C20 -27.4(2) . . . . ?
O5 C17 C21 C20 89.8(2) . . . . ?
C22 C17 C21 C20 -148.0(2) . . . . ?
O2 C7 O1 C1 -2.4(3) . . . . ?
C8 C7 O1 C1 175.53(17) . . . . ?
C6 C1 O1 C7 80.0(3) . . . . ?
C2 C1 O1 C7 -105.7(2) . . . . ?
O4 C12 O3 C9 32.2(2) . . . . ?
C13 C12 O3 C9 152.65(17) . . . . ?
C14 C12 O3 C9 -84.7(2) . . . . ?
C8 C9 O3 C12 161.85(16) . . . . ?
C10 C9 O3 C12 -72.8(2) . . . . ?
O3 C12 O4 C11 36.6(2) . . . . ?
C13 C12 O4 C11 -80.3(2) . . . . ?
C14 C12 O4 C11 156.64(17) . . . . ?
C15 C11 O4 C12 167.69(15) . . . . ?
C10 C11 O4 C12 -65.6(2) . . . . ?
O6 C17 O5 C16 61.3(2) . . . . ?
C22 C17 O5 C16 179.6(2) . . . . ?
C21 C17 O5 C16 -52.1(3) . . . . ?
C15 C16 O5 C17 -173.71(15) . . . . ?
C19 C16 O5 C17 -46.9(2) . . . . ?
O5 C17 O6 C18 -71.5(2) . . . . ?
C22 C17 O6 C18 172.8(2) . . . . ?
C21 C17 O6 C18 47.6(2) . . . . ?
C19 C18 O6 C17 72.6(2) . . . . ?
C20 C18 O6 C17 -48.9(2) . . . . ?

loop_
_cod_related_entry_id
_cod_related_entry_database
_cod_related_entry_code
1 ChemSpider 30659091
